data_2003114
loop_
_publ_author_name
'Antonia Neels'
'Helen Stoeckli-Evans'
'Jochen Neels'
'Abraham Clearfield'
'Damodara Poojary'

_publ_section_title
;
 <i>Ab Initio</i> Structure Determination of Ammonium Hydrogen Alkyl
 Phosphates from X-ray Powder Diffraction Data
;
_journal_issue 4
_journal_name_full 'Acta Crystallographica Section B'
_journal_page_first 478
_journal_page_last 484
_journal_paper_doi 10.1107/S0108768197015589
_journal_volume 54
_journal_year 1998
_chemical_formula_sum 'C2 H10 N O4 P'
_chemical_formula_weight 143.10
_space_group_IT_number 14
_symmetry_cell_setting monoclinic
_symmetry_space_group_name_Hall '-P 2ybc'
_symmetry_space_group_name_H-M 'P 1 21/c 1'
_cell_angle_alpha 90.0
_cell_angle_beta 108.875(2)
_cell_angle_gamma 90.0
_cell_formula_units_Z 4
_cell_length_a 12.6453(4)
_cell_length_b 7.1502(2)
_cell_length_c 7.9738(2)
_cell_volume 682.19(3)
_computing_structure_refinement GSAS
_diffrn_ambient_temperature 293(2)
_diffrn_radiation_wavelength 1.540598
_exptl_absorpt_coefficient_mu 3.06
_exptl_crystal_density_diffrn 1.400
_refine_ls_number_parameters 6
_refine_ls_number_restraints 14
_cod_data_source_file sh0104.cif
_cod_data_source_block comp-2
_cod_original_cell_volume 682.18(3)
_cod_original_sg_symbol_H-M 'P 21/c'
_cod_original_formula_sum 'C2 H10 N1 O4 P'
_cod_database_code 2003114

loop_
_symmetry_equiv_pos_as_xyz
x,y,z
' -x,+y+1/2,-z+1/2'
' -x,-y,-z'
x,-y+1/2,+z+1/2

loop_
_atom_site_label
_atom_site_fract_x
_atom_site_fract_y
_atom_site_fract_z
_atom_site_U_iso_or_equiv
_atom_site_adp_type
_atom_site_occupancy
_atom_site_type_symbol
_atom_site_attached_hydrogens
P1 .1786(5) .1037(7) .3265(7) .019(3) Uiso 1 P 0
O1 .2873(9) .2230(10) .428(2) .024(2) Uiso 1 O 0
O2 .1238(7) .0390(10) .4650(10) .024(2) Uiso 1 O 1
O3 .2093(8) -.0720(10) .2460(10) .024(2) Uiso 1 O 0
O4 .0992(8) .2380(10) .2090(10) .024(2) Uiso 1 O 0
C1 .3850(10) .135(2) .571(2) .024(2) Uiso 1 C 2
C2 .4730(10) .298(2) .633(2) .024(2) Uiso 1 C 3
N1 .1311(9) .608(2) .377(2) .024(2) Uiso 1 N 4
